data_4033525
loop_
_publ_author_name
'Gouthami, Pashikanti'
'Chavan, Lahu N.'
'Chegondi, Rambabu'
'Chandrasekhar, Srivari'

_publ_section_title
;
 Syntheses of 2-Aroyl Benzofurans through Cascade Annulation on Arynes.
;
_journal_issue 6
_journal_name_full 'The Journal of organic chemistry'
_journal_page_first 3325
_journal_page_last 3332
_journal_paper_doi 10.1021/acs.joc.8b00360
_journal_volume 83
_journal_year 2018
_chemical_formula_moiety 'C16 H12 O3'
_chemical_formula_sum 'C16 H12 O3'
_chemical_formula_weight 252.26
_space_group_crystal_system monoclinic
_space_group_IT_number 14
_space_group_name_Hall '-P 2yn'
_space_group_name_H-M_alt 'P 1 21/n 1'
_symmetry_space_group_name_Hall '-P 2yn'
_symmetry_space_group_name_H-M 'P 1 21/n 1'
_atom_sites_solution_hydrogens geom
_audit_creation_method SHELXL-2014/7
_cell_angle_alpha 90
_cell_angle_beta 105.6233(5)
_cell_angle_gamma 90
_cell_formula_units_Z 4
_cell_length_a 12.54640(16)
_cell_length_b 7.07030(10)
_cell_length_c 15.0980(2)
_cell_measurement_reflns_used 9682
_cell_measurement_temperature 294(2)
_cell_measurement_theta_max 30.24
_cell_measurement_theta_min 3.20
_cell_volume 1289.81(3)
_computing_cell_refinement '<i>SAINT</i> (Bruker, 2016)'
_computing_data_collection '<i>APEX3</i> (Bruker, 2016)'
_computing_data_reduction 'Bruker SAINT'
_computing_molecular_graphics 'Bruker SHELXTL'
_computing_publication_material 'Bruker SHELXTL'
_computing_structure_refinement '<i>SHELXL2014</i> (Sheldrick, 2015)'
_computing_structure_solution '<i>SHELXT</i> (Sheldrick, 2015)'
_diffrn_ambient_temperature 294(2)
_diffrn_measured_fraction_theta_full 0.998
_diffrn_measured_fraction_theta_max 0.997
_diffrn_measurement_device_type 'Bruker D8 QUEST PHOTON-100'
_diffrn_measurement_method '\w and \f'
_diffrn_radiation_type MoK\a
_diffrn_radiation_wavelength 0.71073
_diffrn_reflns_av_R_equivalents 0.0359
_diffrn_reflns_av_unetI/netI 0.0275
_diffrn_reflns_Laue_measured_fraction_full 0.998
_diffrn_reflns_Laue_measured_fraction_max 0.997
_diffrn_reflns_limit_h_max 17
_diffrn_reflns_limit_h_min -17
_diffrn_reflns_limit_k_max 10
_diffrn_reflns_limit_k_min -10
_diffrn_reflns_limit_l_max 21
_diffrn_reflns_limit_l_min -21
_diffrn_reflns_number 23452
_diffrn_reflns_point_group_measured_fraction_full 0.998
_diffrn_reflns_point_group_measured_fraction_max 0.997
_diffrn_reflns_theta_full 25.242
_diffrn_reflns_theta_max 30.577
_diffrn_reflns_theta_min 3.204
_exptl_absorpt_coefficient_mu 0.090
_exptl_absorpt_correction_T_max 0.7461
_exptl_absorpt_correction_T_min 0.7207
_exptl_absorpt_correction_type multi-scan
_exptl_absorpt_process_details 'SADABS, Bruker, 2016'
_exptl_crystal_colour colorless
_exptl_crystal_density_diffrn 1.299
_exptl_crystal_description block
_exptl_crystal_F_000 528
_exptl_crystal_size_max 0.210
_exptl_crystal_size_mid 0.180
_exptl_crystal_size_min 0.090
_refine_diff_density_max 0.266
_refine_diff_density_min -0.187
_refine_diff_density_rms 0.038
_refine_ls_extinction_method none
_refine_ls_goodness_of_fit_ref 1.060
_refine_ls_hydrogen_treatment constr
_refine_ls_matrix_type full
_refine_ls_number_parameters 173
_refine_ls_number_reflns 3940
_refine_ls_number_restraints 0
_refine_ls_restrained_S_all 1.060
_refine_ls_R_factor_all 0.0655
_refine_ls_R_factor_gt 0.0500
_refine_ls_shift/su_max 0.000
_refine_ls_shift/su_mean 0.000
_refine_ls_structure_factor_coef Fsqd
_refine_ls_weighting_details 'w=1/[\s^2^(Fo^2^)+(0.0720P)^2^+0.2158P] where P=(Fo^2^+2Fc^2^)/3'
_refine_ls_weighting_scheme calc
_refine_ls_wR_factor_gt 0.1351
_refine_ls_wR_factor_ref 0.1456
_reflns_Friedel_coverage 0.000
_reflns_number_gt 3099
_reflns_number_total 3940
_reflns_threshold_expression 'I > 2\s(I)'
_cod_data_source_file jo8b00360_si_002.cif
_cod_data_source_block KA299_0m-auto
_cod_depositor_comments 'Adding full bibliography for 4033525.cif.'
_cod_database_code 4033525
_shelx_shelxl_version_number 2014/7
_shelx_space_group_comment
;
The symmetry employed for this shelxl refinement is uniquely defined
by the following loop, which should always be used as a source of
symmetry information in preference to the above space-group names.
They are only intended as comments.
;
_shelx_estimated_absorpt_t_min 0.981
_shelx_estimated_absorpt_t_max 0.992

loop_
_space_group_symop_operation_xyz
'x, y, z'
'-x+1/2, y+1/2, -z+1/2'
'-x, -y, -z'
'x-1/2, -y-1/2, z-1/2'

loop_
_atom_site_label
_atom_site_type_symbol
_atom_site_fract_x
_atom_site_fract_y
_atom_site_fract_z
_atom_site_U_iso_or_equiv
_atom_site_adp_type
_atom_site_occupancy
_atom_site_site_symmetry_order
_atom_site_calc_flag
_atom_site_refinement_flags_posn
_atom_site_refinement_flags_adp
C1 C 0.89827(17) 0.7322(3) 0.54526(14) 0.0796(6) Uani 1 1 d . .
H1A H 0.9428 0.8421 0.5663 0.119 Uiso 1 1 calc R U
H1B H 0.8626 0.7445 0.4808 0.119 Uiso 1 1 calc R U
H1C H 0.9444 0.6217 0.5555 0.119 Uiso 1 1 calc R U
C2 C 0.85125(10) 0.69690(17) 0.68723(10) 0.0460(3) Uani 1 1 d . .
C3 C 0.95973(11) 0.68278(19) 0.74024(13) 0.0561(4) Uani 1 1 d . .
H3 H 1.0172 0.6871 0.7122 0.067 Uiso 1 1 calc R U
C4 C 0.98353(11) 0.6622(2) 0.83550(13) 0.0589(4) Uani 1 1 d . .
H4 H 1.0572 0.6514 0.8691 0.071 Uiso 1 1 calc R U
C5 C 0.90321(11) 0.6570(2) 0.88227(11) 0.0531(3) Uani 1 1 d . .
H5 H 0.9200 0.6436 0.9458 0.064 Uiso 1 1 calc R U
C6 C 0.79506(9) 0.67334(17) 0.82724(9) 0.0410(3) Uani 1 1 d . .
C7 C 0.76701(9) 0.69186(15) 0.73270(9) 0.0380(3) Uani 1 1 d . .
C8 C 0.61413(9) 0.69329(16) 0.78068(7) 0.0354(2) Uani 1 1 d . .
C9 C 0.64934(9) 0.70517(16) 0.70350(8) 0.0359(2) Uani 1 1 d . .
H9 H 0.6055 0.7192 0.6435 0.043 Uiso 1 1 calc R U
C10 C 0.50544(9) 0.71240(18) 0.79882(8) 0.0386(2) Uani 1 1 d . .
C11 C 0.40501(9) 0.72409(16) 0.71993(7) 0.0349(2) Uani 1 1 d . .
C12 C 0.31925(10) 0.84119(19) 0.72860(9) 0.0441(3) Uani 1 1 d . .
H12 H 0.3255 0.9075 0.7830 0.053 Uiso 1 1 calc R U
C13 C 0.22476(11) 0.8592(2) 0.65658(10) 0.0541(3) Uani 1 1 d . .
H13 H 0.1684 0.9400 0.6621 0.065 Uiso 1 1 calc R U
C14 C 0.21365(11) 0.7581(3) 0.57675(10) 0.0575(4) Uani 1 1 d . .
H14 H 0.1501 0.7711 0.5283 0.069 Uiso 1 1 calc R U
C15 C 0.29664(11) 0.6376(2) 0.56873(9) 0.0521(3) Uani 1 1 d . .
H15 H 0.2882 0.5672 0.5153 0.063 Uiso 1 1 calc R U
C16 C 0.39246(10) 0.62056(17) 0.63954(8) 0.0408(3) Uani 1 1 d . .
H16 H 0.4485 0.5398 0.6334 0.049 Uiso 1 1 calc R U
O1 O 0.81618(9) 0.71468(16) 0.59484(8) 0.0600(3) Uani 1 1 d . .
O2 O 0.70209(7) 0.67336(13) 0.85793(5) 0.0425(2) Uani 1 1 d . .
O3 O 0.49829(8) 0.72484(19) 0.87745(6) 0.0633(3) Uani 1 1 d . .

loop_
_atom_site_aniso_label
_atom_site_aniso_U_11
_atom_site_aniso_U_22
_atom_site_aniso_U_33
_atom_site_aniso_U_23
_atom_site_aniso_U_13
_atom_site_aniso_U_12
C1 0.0846(13) 0.0875(12) 0.0904(13) -0.0125(10) 0.0643(11) -0.0190(10)
C2 0.0432(6) 0.0385(6) 0.0639(8) -0.0093(5) 0.0273(6) -0.0046(5)
C3 0.0362(6) 0.0466(7) 0.0923(11) -0.0122(7) 0.0289(7) -0.0031(5)
C4 0.0305(6) 0.0517(7) 0.0903(12) -0.0142(7) 0.0090(6) 0.0013(5)
C5 0.0368(6) 0.0552(7) 0.0608(8) -0.0082(6) 0.0020(6) 0.0050(5)
C6 0.0315(5) 0.0402(6) 0.0506(7) -0.0052(5) 0.0101(5) 0.0013(4)
C7 0.0343(5) 0.0332(5) 0.0492(7) -0.0044(4) 0.0160(5) -0.0006(4)
C8 0.0297(5) 0.0430(5) 0.0322(5) 0.0008(4) 0.0060(4) 0.0011(4)
C9 0.0337(5) 0.0393(5) 0.0357(5) -0.0004(4) 0.0110(4) -0.0007(4)
C10 0.0310(5) 0.0526(6) 0.0325(5) 0.0015(4) 0.0094(4) -0.0013(4)
C11 0.0296(5) 0.0433(6) 0.0323(5) 0.0031(4) 0.0091(4) -0.0025(4)
C12 0.0336(5) 0.0573(7) 0.0430(6) -0.0056(5) 0.0132(5) 0.0001(5)
C13 0.0333(6) 0.0700(9) 0.0581(8) 0.0025(7) 0.0110(5) 0.0096(6)
C14 0.0351(6) 0.0867(11) 0.0444(7) 0.0055(7) -0.0001(5) 0.0011(6)
C15 0.0456(7) 0.0711(9) 0.0367(6) -0.0086(6) 0.0059(5) -0.0077(6)
C16 0.0379(6) 0.0453(6) 0.0395(6) -0.0029(5) 0.0106(5) 0.0000(5)
O1 0.0577(6) 0.0719(7) 0.0622(6) -0.0072(5) 0.0367(5) -0.0096(5)
O2 0.0317(4) 0.0583(5) 0.0354(4) 0.0000(3) 0.0053(3) 0.0031(3)
O3 0.0403(5) 0.1197(9) 0.0312(4) 0.0007(5) 0.0119(4) 0.0011(5)

loop_
_atom_type_symbol
_atom_type_description
_atom_type_scat_dispersion_real
_atom_type_scat_dispersion_imag
_atom_type_scat_source
C C 0.0033 0.0016 'International Tables Vol C Tables 4.2.6.8 and 6.1.1.4'
H H 0.0000 0.0000 'International Tables Vol C Tables 4.2.6.8 and 6.1.1.4'
O O 0.0106 0.0060 'International Tables Vol C Tables 4.2.6.8 and 6.1.1.4'

loop_
_geom_angle_atom_site_label_1
_geom_angle_atom_site_label_2
_geom_angle_atom_site_label_3
_geom_angle
O1 C1 H1A 109.5
O1 C1 H1B 109.5
H1A C1 H1B 109.5
O1 C1 H1C 109.5
H1A C1 H1C 109.5
H1B C1 H1C 109.5
O1 C2 C3 126.87(12)
O1 C2 C7 115.31(12)
C3 C2 C7 117.83(13)
C2 C3 C4 120.50(12)
C2 C3 H3 119.8
C4 C3 H3 119.8
C5 C4 C3 123.22(13)
C5 C4 H4 118.4
C3 C4 H4 118.4
C4 C5 C6 114.95(14)
C4 C5 H5 122.5
C6 C5 H5 122.5
O2 C6 C7 110.33(10)
O2 C6 C5 125.57(12)
C7 C6 C5 124.11(12)
C6 C7 C2 119.39(11)
C6 C7 C9 106.27(10)
C2 C7 C9 134.33(12)
C9 C8 O2 111.18(10)
C9 C8 C10 133.55(11)
O2 C8 C10 115.05(9)
C8 C9 C7 106.27(10)
C8 C9 H9 126.9
C7 C9 H9 126.9
O3 C10 C8 120.31(10)
O3 C10 C11 120.57(10)
C8 C10 C11 119.07(9)
C16 C11 C12 119.14(10)
C16 C11 C10 122.91(10)
C12 C11 C10 117.93(10)
C13 C12 C11 120.14(12)
C13 C12 H12 119.9
C11 C12 H12 119.9
C14 C13 C12 120.30(12)
C14 C13 H13 119.8
C12 C13 H13 119.8
C15 C14 C13 119.89(12)
C15 C14 H14 120.1
C13 C14 H14 120.1
C14 C15 C16 120.48(12)
C14 C15 H15 119.8
C16 C15 H15 119.8
C15 C16 C11 120.00(11)
C15 C16 H16 120.0
C11 C16 H16 120.0
C2 O1 C1 117.88(13)
C6 O2 C8 105.95(9)

loop_
_geom_bond_atom_site_label_1
_geom_bond_atom_site_label_2
_geom_bond_distance
C1 O1 1.4325(17)
C1 H1A 0.9600
C1 H1B 0.9600
C1 H1C 0.9600
C2 O1 1.3507(18)
C2 C3 1.384(2)
C2 C7 1.4073(16)
C3 C4 1.396(2)
C3 H3 0.9300
C4 C5 1.378(2)
C4 H4 0.9300
C5 C6 1.3920(17)
C5 H5 0.9300
C6 O2 1.3661(14)
C6 C7 1.3813(18)
C7 C9 1.4256(15)
C8 C9 1.3555(15)
C8 O2 1.3801(13)
C8 C10 1.4677(15)
C9 H9 0.9300
C10 O3 1.2177(14)
C10 C11 1.4848(15)
C11 C16 1.3895(16)
C11 C12 1.3915(16)
C12 C13 1.3819(18)
C12 H12 0.9300
C13 C14 1.376(2)
C13 H13 0.9300
C14 C15 1.375(2)
C14 H14 0.9300
C15 C16 1.3823(17)
C15 H15 0.9300
C16 H16 0.9300

loop_
_geom_torsion_atom_site_label_1
_geom_torsion_atom_site_label_2
_geom_torsion_atom_site_label_3
_geom_torsion_atom_site_label_4
_geom_torsion
O1 C2 C3 C4 -179.06(13)
C7 C2 C3 C4 0.69(18)
C2 C3 C4 C5 -0.8(2)
C3 C4 C5 C6 0.2(2)
C4 C5 C6 O2 -179.50(12)
C4 C5 C6 C7 0.55(19)
O2 C6 C7 C2 179.38(10)
C5 C6 C7 C2 -0.66(18)
O2 C6 C7 C9 0.33(13)
C5 C6 C7 C9 -179.71(12)
O1 C2 C7 C6 179.79(11)
C3 C2 C7 C6 0.02(17)
O1 C2 C7 C9 -1.49(19)
C3 C2 C7 C9 178.73(12)
O2 C8 C9 C7 0.07(13)
C10 C8 C9 C7 174.26(12)
C6 C7 C9 C8 -0.24(12)
C2 C7 C9 C8 -179.08(12)
C9 C8 C10 O3 -168.28(14)
O2 C8 C10 O3 5.73(17)
C9 C8 C10 C11 9.3(2)
O2 C8 C10 C11 -176.71(10)
O3 C10 C11 C16 -145.07(13)
C8 C10 C11 C16 37.38(16)
O3 C10 C11 C12 33.44(18)
C8 C10 C11 C12 -144.11(11)
C16 C11 C12 C13 -2.45(18)
C10 C11 C12 C13 178.99(12)
C11 C12 C13 C14 1.6(2)
C12 C13 C14 C15 0.4(2)
C13 C14 C15 C16 -1.5(2)
C14 C15 C16 C11 0.6(2)
C12 C11 C16 C15 1.33(18)
C10 C11 C16 C15 179.82(11)
C3 C2 O1 C1 -4.0(2)
C7 C2 O1 C1 176.29(13)
C7 C6 O2 C8 -0.29(12)
C5 C6 O2 C8 179.75(12)
C9 C8 O2 C6 0.13(12)
C10 C8 O2 C6 -175.22(10)
